data_7239944
loop_
_publ_author_name
'Svensson, Fredric G.'
'Daniel, Geoffrey'
'Tai, Cheuk-Wai'
'Seisenbaeva, Gulaim A.'
'Kessler, Vadim G.'

_publ_section_title
;
 Titanium phosphonate oxo-alkoxide &#x201C;clusters&#x201D;: solution
 stability and facile hydrolytic transformation into nano titania
;
_journal_issue 12
_journal_name_full 'RSC Advances'
_journal_page_first 6873
_journal_page_last 6883
_journal_paper_doi 10.1039/C9RA10691J
_journal_volume 10
_journal_year 2020
_chemical_formula_sum 'C48 H92 O24 P4 Ti4'
_chemical_formula_weight 1368.70
_space_group_IT_number 15
_space_group_name_Hall '-C 2yc'
_space_group_name_H-M_alt 'C 1 2/c 1'
_symmetry_cell_setting monoclinic
_symmetry_space_group_name_H-M 'C 1 2/c 1'
_atom_sites_solution_hydrogens geom
_atom_sites_solution_primary direct
_atom_sites_solution_secondary difmap
_audit_creation_method SHELXL-97
_audit_update_record
;
2018-10-12 deposited with the CCDC.	2020-02-10 downloaded from the CCDC.
;
_cell_angle_alpha 90.00
_cell_angle_beta 115.44(3)
_cell_angle_gamma 90.00
_cell_formula_units_Z 4
_cell_length_a 25.010(5)
_cell_length_b 13.950(3)
_cell_length_c 22.820(5)
_cell_measurement_reflns_used 9073
_cell_measurement_temperature 293(2)
_cell_measurement_theta_max 24.9173
_cell_measurement_theta_min 2.3170
_cell_volume 7190(3)
_computing_cell_refinement 'Bruker SAINT'
_computing_data_collection 'Bruker APEX2'
_computing_data_reduction 'Bruker SAINT, SADABS and XPREP'
_computing_molecular_graphics 'Bruker SHELXTL'
_computing_publication_material 'Bruker SHELXTL'
_computing_structure_refinement 'SHELXL-97 (Sheldrick, 2008)'
_computing_structure_solution 'SHELXS-97 (Sheldrick, 2008)'
_diffrn_ambient_temperature 293(2)
_diffrn_measured_fraction_theta_full 0.975
_diffrn_measured_fraction_theta_max 0.975
_diffrn_measurement_device_type 'Bruker SMART APEX-II CCD'
_diffrn_measurement_method 'Omega scan'
_diffrn_radiation_monochromator graphite
_diffrn_radiation_source 'fine-focus sealed tube'
_diffrn_radiation_type MoK\a
_diffrn_radiation_wavelength 0.71073
_diffrn_reflns_av_R_equivalents 0.0871
_diffrn_reflns_av_sigmaI/netI 0.0703
_diffrn_reflns_limit_h_max 29
_diffrn_reflns_limit_h_min -29
_diffrn_reflns_limit_k_max 16
_diffrn_reflns_limit_k_min -16
_diffrn_reflns_limit_l_max 26
_diffrn_reflns_limit_l_min -26
_diffrn_reflns_number 28268
_diffrn_reflns_theta_full 25.16
_diffrn_reflns_theta_max 25.16
_diffrn_reflns_theta_min 2.16
_exptl_absorpt_coefficient_mu 0.582
_exptl_absorpt_correction_T_max 0.8924
_exptl_absorpt_correction_T_min 0.8446
_exptl_absorpt_correction_type empirical
_exptl_absorpt_process_details 'Bruker SADABS'
_exptl_crystal_colour orange
_exptl_crystal_density_diffrn 1.264
_exptl_crystal_density_meas ?
_exptl_crystal_density_method 'not measured'
_exptl_crystal_description block
_exptl_crystal_F_000 2880
_exptl_crystal_size_max 0.30
_exptl_crystal_size_mid 0.25
_exptl_crystal_size_min 0.20
_refine_diff_density_max 1.038
_refine_diff_density_min -0.994
_refine_diff_density_rms 0.097
_refine_ls_extinction_coef 0.00089(17)
_refine_ls_extinction_expression Fc^*^=kFc[1+0.001xFc^2^\l^3^/sin(2\q)]^-1/4^
_refine_ls_extinction_method SHELXL
_refine_ls_goodness_of_fit_ref 1.049
_refine_ls_hydrogen_treatment mixed
_refine_ls_matrix_type full
_refine_ls_number_parameters 362
_refine_ls_number_reflns 6291
_refine_ls_number_restraints 310
_refine_ls_restrained_S_all 1.073
_refine_ls_R_factor_all 0.1185
_refine_ls_R_factor_gt 0.0860
_refine_ls_shift/su_max 0.000
_refine_ls_shift/su_mean 0.000
_refine_ls_structure_factor_coef Fsqd
_refine_ls_weighting_details 'calc w=1/[\s^2^(Fo^2^)+(0.0704P)^2^+22.7266P] where P=(Fo^2^+2Fc^2^)/3'
_refine_ls_weighting_scheme calc
_refine_ls_wR_factor_gt 0.2398
_refine_ls_wR_factor_ref 0.2584
_reflns_number_gt 4068
_reflns_number_total 6291
_reflns_threshold_expression >2sigma(I)
_cod_data_source_file c9ra10691j2.cif
_cod_data_source_block tiacopbu
_cod_depositor_comments
;
The following automatic conversions were performed:

data item '_exptl_absorpt_correction_type' value 'Empirical' was
changed to 'empirical' in accordance with the
/home/data/users/saulius/crontab/automatic-downloads/rss-feeds/RSC/lib/dictionaries/cif_core.dic
dictionary named 'cif_core.dic' version 2.4.2 last updated on
2011-04-26.

data item '_symmetry_cell_setting' value 'Monoclinic' was changed to
'monoclinic' in accordance with the
/home/data/users/saulius/crontab/automatic-downloads/rss-feeds/RSC/lib/dictionaries/cif_core.dic
dictionary named 'cif_core.dic' version 2.4.2 last updated on
2011-04-26.

data item '_exptl_crystal_density_meas' value 'not measured' was
changed to '?' -- the value is perceived as not measured.

Automatic conversion script
Id: cif_fix_values 7556 2019-12-06 15:28:31Z antanas 

 Adding full bibliography for 7239942--7239948.cif.
;
_cod_original_cell_volume 7190(2)
_cod_original_sg_symbol_H-M 'C2/c  '
_cod_database_code 7239944

loop_
_symmetry_equiv_pos_as_xyz
'x, y, z'
'-x, y, -z+1/2'
'x+1/2, y+1/2, z'
'-x+1/2, y+1/2, -z+1/2'
'-x, -y, -z'
'x, -y, z-1/2'
'-x+1/2, -y+1/2, -z'
'x+1/2, -y+1/2, z-1/2'

loop_
_atom_site_label
_atom_site_type_symbol
_atom_site_fract_x
_atom_site_fract_y
_atom_site_fract_z
_atom_site_U_iso_or_equiv
_atom_site_adp_type
_atom_site_occupancy
_atom_site_symmetry_multiplicity
_atom_site_calc_flag
_atom_site_refinement_flags
_atom_site_disorder_assembly
_atom_site_disorder_group
Ti1 Ti 0.09217(4) 0.74250(7) 0.23473(5) 0.0464(3) Uani 1 1 d U . .
Ti2 Ti 0.06754(6) 0.47847(9) 0.37273(6) 0.0657(4) Uani 1 1 d U . .
P3 P 0.04948(6) 0.71453(11) 0.35748(7) 0.0467(4) Uani 1 1 d U . .
P4 P 0.07640(7) 0.50221(10) 0.22817(8) 0.0514(4) Uani 1 1 d U . .
O6 O 0.06656(17) 0.7249(3) 0.30081(17) 0.0504(9) Uani 1 1 d U . .
O4 O 0.01472(17) 0.7413(3) 0.16427(19) 0.0526(9) Uani 1 1 d U . .
O7 O 0.07232(18) 0.4919(3) 0.29304(19) 0.0591(10) Uani 1 1 d U . .
O5 O 0.17524(19) 0.7282(3) 0.3022(2) 0.0679(12) Uani 1 1 d U . .
O2 O 0.09729(19) 0.6017(3) 0.2220(2) 0.0587(10) Uani 1 1 d U . .
O11 O 0.12954(19) 0.7494(3) 0.1717(2) 0.0592(10) Uani 1 1 d U . .
O9 O 0.05603(19) 0.4504(3) 0.4534(2) 0.0617(11) Uani 1 1 d U . .
O3 O 0.0986(2) 0.8703(3) 0.2402(2) 0.0688(12) Uani 1 1 d U . .
O10 O 0.1460(2) 0.4751(3) 0.4239(2) 0.0748(12) Uani 1 1 d U . .
O12 O 0.0653(2) 0.3374(3) 0.3630(2) 0.0764(13) Uani 1 1 d U . .
O1 O 0.0629(2) 0.6153(3) 0.3873(2) 0.0630(11) Uani 1 1 d U . .
O8 O -0.0201(2) 0.4759(3) 0.3289(2) 0.0683(11) Uani 1 1 d U . .
C4 C 0.1819(3) 0.7286(5) 0.1796(4) 0.0681(17) Uani 1 1 d U . .
C9 C 0.0473(4) 0.3767(6) 0.4778(4) 0.081(2) Uani 1 1 d U . .
C3 C 0.2266(3) 0.7047(5) 0.2402(4) 0.0763(18) Uani 1 1 d U . .
H3A H 0.2623 0.6840 0.2410 0.092 Uiso 1 1 calc R . .
C6 C 0.1327(3) 0.4175(5) 0.2309(4) 0.0726(18) Uani 1 1 d U . .
C15 C 0.0924(3) 0.8007(5) 0.4203(3) 0.0697(17) Uani 1 1 d U . .
C5 C 0.1912(4) 0.7342(8) 0.1198(4) 0.111(3) Uani 1 1 d U . .
H5A H 0.1547 0.7514 0.0838 0.167 Uiso 1 1 calc R . .
H5B H 0.2043 0.6731 0.1117 0.167 Uiso 1 1 calc R . .
H5C H 0.2207 0.7819 0.1253 0.167 Uiso 1 1 calc R . .
C2 C 0.2234(3) 0.7086(5) 0.2979(4) 0.0665(16) Uani 1 1 d U . .
C8 C 0.0453(5) 0.2861(6) 0.4485(5) 0.104(3) Uani 1 1 d U . .
H8B H 0.0347 0.2338 0.4665 0.124 Uiso 1 1 calc R . .
C10 C 0.1257(7) 0.9533(8) 0.2320(6) 0.147(5) Uani 1 1 d U . .
H10 H 0.1549 0.9198 0.2216 0.177 Uiso 1 1 calc R . .
C6A C 0.1122(4) 0.3164(5) 0.2351(5) 0.107(3) Uani 1 1 d U . .
H6AA H 0.1419 0.2715 0.2368 0.160 Uiso 1 1 calc R . .
H6AB H 0.0759 0.3035 0.1977 0.160 Uiso 1 1 calc R . .
H6AC H 0.1059 0.3103 0.2736 0.160 Uiso 1 1 calc R . .
C1 C 0.2744(4) 0.6894(6) 0.3590(4) 0.097(3) Uani 1 1 d U . .
H1A H 0.2630 0.6946 0.3941 0.146 Uiso 1 1 calc R . .
H1B H 0.3050 0.7351 0.3651 0.146 Uiso 1 1 calc R . .
H1C H 0.2888 0.6259 0.3582 0.146 Uiso 1 1 calc R . .
C15A C 0.0772(4) 0.7950(7) 0.4766(4) 0.105(3) Uani 1 1 d U . .
H15A H 0.1005 0.8405 0.5090 0.157 Uiso 1 1 calc R . .
H15B H 0.0852 0.7316 0.4946 0.157 Uiso 1 1 calc R . .
H15C H 0.0359 0.8093 0.4624 0.157 Uiso 1 1 calc R . .
C6B C 0.1886(4) 0.4392(6) 0.2889(5) 0.098(2) Uani 1 1 d U . .
H6BA H 0.2189 0.3954 0.2909 0.147 Uiso 1 1 calc R . .
H6BB H 0.1822 0.4327 0.3274 0.147 Uiso 1 1 calc R . .
H6BC H 0.2007 0.5036 0.2860 0.147 Uiso 1 1 calc R . .
C7 C 0.0577(4) 0.2674(6) 0.3956(5) 0.094(2) Uani 1 1 d U . .
C14A C 0.2383(7) 0.4041(11) 0.4785(8) 0.197(5) Uani 1 1 d DU . .
H14A H 0.2210 0.3536 0.4475 0.295 Uiso 1 1 calc R . .
H14B H 0.2627 0.3768 0.5201 0.295 Uiso 1 1 calc R . .
H14C H 0.2620 0.4443 0.4648 0.295 Uiso 1 1 calc R . .
C13 C 0.0406(4) 0.3886(7) 0.5402(4) 0.108(3) Uani 1 1 d U . .
H13A H 0.0437 0.4553 0.5516 0.161 Uiso 1 1 calc R . .
H13B H 0.0713 0.3534 0.5743 0.161 Uiso 1 1 calc R . .
H13C H 0.0027 0.3648 0.5344 0.161 Uiso 1 1 calc R . .
C14 C 0.1913(7) 0.4613(12) 0.4833(5) 0.181(5) Uani 1 1 d U . .
H14D H 0.1734 0.4121 0.5000 0.217 Uiso 1 1 calc R . .
C6C C 0.1400(5) 0.4275(7) 0.1677(5) 0.109(3) Uani 1 1 d U . .
H6CA H 0.1700 0.3839 0.1684 0.164 Uiso 1 1 calc R . .
H6CB H 0.1514 0.4920 0.1637 0.164 Uiso 1 1 calc R . .
H6CC H 0.1031 0.4128 0.1314 0.164 Uiso 1 1 calc R . .
C14B C 0.2073(7) 0.5316(10) 0.5356(7) 0.185(4) Uani 1 1 d DU . .
H14E H 0.1721 0.5621 0.5335 0.278 Uiso 1 1 calc R . .
H14F H 0.2331 0.5790 0.5309 0.278 Uiso 1 1 calc R . .
H14G H 0.2273 0.4999 0.5767 0.278 Uiso 1 1 calc R . .
C15C C 0.0802(5) 0.9003(6) 0.3907(5) 0.113(3) Uani 1 1 d U . .
H15D H 0.1030 0.9464 0.4230 0.170 Uiso 1 1 calc R . .
H15E H 0.0388 0.9146 0.3753 0.170 Uiso 1 1 calc R . .
H15F H 0.0911 0.9028 0.3552 0.170 Uiso 1 1 calc R . .
C15B C 0.1580(4) 0.7765(7) 0.4424(4) 0.111(3) Uani 1 1 d U . .
H15G H 0.1819 0.8210 0.4754 0.167 Uiso 1 1 calc R . .
H15H H 0.1677 0.7808 0.4061 0.167 Uiso 1 1 calc R . .
H15I H 0.1656 0.7126 0.4597 0.167 Uiso 1 1 calc R . .
C10A C 0.1648(9) 0.9947(11) 0.2850(8) 0.265(11) Uani 1 1 d U . .
H10A H 0.1810 1.0500 0.2734 0.397 Uiso 1 1 calc R . .
H10B H 0.1961 0.9503 0.3084 0.397 Uiso 1 1 calc R . .
H10C H 0.1459 1.0141 0.3118 0.397 Uiso 1 1 calc R . .
C11 C 0.0543(7) 0.1729(7) 0.3675(6) 0.177(6) Uani 1 1 d U . .
H11A H 0.0645 0.1773 0.3316 0.265 Uiso 1 1 calc R . .
H11B H 0.0147 0.1486 0.3527 0.265 Uiso 1 1 calc R . .
H11C H 0.0814 0.1305 0.3997 0.265 Uiso 1 1 calc R . .
C10B C 0.0978(6) 0.9998(11) 0.1720(7) 0.173(4) Uani 1 1 d U . .
H10D H 0.1205 1.0549 0.1716 0.259 Uiso 1 1 calc R . .
H10E H 0.0588 1.0197 0.1655 0.259 Uiso 1 1 calc R . .
H10F H 0.0947 0.9566 0.1380 0.259 Uiso 1 1 calc R . .

loop_
_atom_site_aniso_label
_atom_site_aniso_U_11
_atom_site_aniso_U_22
_atom_site_aniso_U_33
_atom_site_aniso_U_23
_atom_site_aniso_U_13
_atom_site_aniso_U_12
Ti1 0.0499(6) 0.0453(6) 0.0481(6) -0.0038(4) 0.0249(5) -0.0074(4)
Ti2 0.0853(9) 0.0643(8) 0.0659(8) 0.0258(6) 0.0499(7) 0.0345(6)
P3 0.0506(8) 0.0514(9) 0.0395(8) -0.0021(6) 0.0207(6) 0.0042(6)
P4 0.0669(10) 0.0432(8) 0.0617(10) -0.0016(7) 0.0442(8) 0.0023(7)
O6 0.059(2) 0.054(2) 0.044(2) -0.0019(16) 0.0270(17) -0.0060(17)
O4 0.048(2) 0.062(2) 0.051(2) 0.0014(18) 0.0236(17) -0.0100(17)
O7 0.075(3) 0.058(2) 0.061(2) 0.0097(18) 0.045(2) 0.014(2)
O5 0.052(2) 0.090(3) 0.060(3) -0.002(2) 0.0224(19) -0.005(2)
O2 0.072(3) 0.047(2) 0.075(3) 0.0015(18) 0.049(2) 0.0036(18)
O11 0.066(2) 0.063(3) 0.060(2) -0.0047(19) 0.038(2) -0.018(2)
O9 0.080(3) 0.058(2) 0.063(2) 0.017(2) 0.046(2) 0.011(2)
O3 0.083(3) 0.045(2) 0.082(3) -0.0111(19) 0.039(2) -0.016(2)
O10 0.067(3) 0.086(3) 0.078(3) 0.025(2) 0.037(2) 0.020(2)
O12 0.113(4) 0.045(2) 0.089(3) 0.008(2) 0.061(3) 0.018(2)
O1 0.082(3) 0.058(2) 0.057(2) 0.0155(18) 0.038(2) 0.018(2)
O8 0.077(3) 0.073(3) 0.067(3) 0.011(2) 0.043(2) 0.008(2)
C4 0.071(4) 0.071(4) 0.080(4) -0.017(3) 0.049(3) -0.024(3)
C9 0.088(5) 0.079(4) 0.089(5) 0.023(4) 0.050(4) 0.016(4)
C3 0.058(4) 0.082(5) 0.099(4) -0.009(4) 0.044(3) -0.008(3)
C6 0.086(4) 0.049(3) 0.114(5) -0.001(3) 0.072(4) 0.011(3)
C15 0.070(4) 0.080(4) 0.052(3) -0.023(3) 0.019(3) -0.004(3)
C5 0.106(7) 0.163(9) 0.096(5) -0.030(6) 0.073(5) -0.034(6)
C2 0.052(3) 0.065(4) 0.084(4) -0.001(3) 0.030(3) -0.006(3)
C8 0.142(8) 0.074(4) 0.118(7) 0.022(4) 0.078(6) 0.004(5)
C10 0.219(12) 0.088(6) 0.126(7) -0.010(5) 0.067(7) -0.074(7)
C6A 0.114(6) 0.053(4) 0.195(10) 0.004(5) 0.106(7) 0.011(4)
C1 0.069(5) 0.105(6) 0.104(5) 0.010(5) 0.024(4) 0.010(4)
C15A 0.109(6) 0.140(8) 0.066(5) -0.034(4) 0.039(4) -0.007(6)
C6B 0.076(5) 0.080(5) 0.140(6) 0.013(5) 0.048(4) 0.030(4)
C7 0.130(7) 0.062(4) 0.107(6) 0.009(4) 0.067(5) -0.001(4)
C14A 0.196(5) 0.197(5) 0.197(5) 0.0000(10) 0.084(2) 0.0023(10)
C13 0.138(8) 0.126(7) 0.094(6) 0.056(5) 0.083(6) 0.053(6)
C14 0.203(10) 0.223(12) 0.081(6) 0.023(6) 0.028(6) 0.072(9)
C6C 0.145(8) 0.097(6) 0.143(7) -0.012(5) 0.116(6) 0.015(5)
C14B 0.185(4) 0.185(4) 0.184(4) -0.0005(10) 0.078(2) -0.0005(10)
C15C 0.154(9) 0.071(5) 0.105(6) -0.030(4) 0.046(6) -0.012(5)
C15B 0.072(4) 0.157(8) 0.083(6) -0.041(5) 0.012(4) -0.009(5)
C10A 0.33(2) 0.197(15) 0.195(11) -0.015(11) 0.039(13) -0.205(16)
C11 0.323(19) 0.060(5) 0.200(13) 0.003(6) 0.163(13) -0.002(8)
C10B 0.173(5) 0.172(5) 0.173(4) 0.0023(10) 0.074(2) -0.0012(10)

loop_
_atom_type_symbol
_atom_type_description
_atom_type_scat_dispersion_real
_atom_type_scat_dispersion_imag
_atom_type_scat_source
C C 0.0033 0.0016 'International Tables Vol C Tables 4.2.6.8 and 6.1.1.4'
H H 0.0000 0.0000 'International Tables Vol C Tables 4.2.6.8 and 6.1.1.4'
O O 0.0106 0.0060 'International Tables Vol C Tables 4.2.6.8 and 6.1.1.4'
P P 0.1023 0.0942 'International Tables Vol C Tables 4.2.6.8 and 6.1.1.4'
Ti Ti 0.2776 0.4457 'International Tables Vol C Tables 4.2.6.8 and 6.1.1.4'

loop_
_geom_angle_atom_site_label_1
_geom_angle_atom_site_label_2
_geom_angle_atom_site_label_3
_geom_angle
_geom_angle_site_symmetry_1
_geom_angle_site_symmetry_3
_geom_angle_publ_flag
O3 Ti1 O6 97.15(19) . . ?
O3 Ti1 O4 95.44(19) . . ?
O6 Ti1 O4 95.83(17) . . ?
O3 Ti1 O5 90.8(2) . . ?
O6 Ti1 O5 88.22(18) . . ?
O4 Ti1 O5 172.07(19) . . ?
O3 Ti1 O2 168.6(2) . . ?
O6 Ti1 O2 93.03(17) . . ?
O4 Ti1 O2 88.54(17) . . ?
O5 Ti1 O2 84.43(18) . . ?
O3 Ti1 O11 86.98(19) . . ?
O6 Ti1 O11 171.84(18) . . ?
O4 Ti1 O11 90.75(17) . . ?
O5 Ti1 O11 84.68(19) . . ?
O2 Ti1 O11 82.29(17) . . ?
O10 Ti2 O7 97.2(2) . . ?
O10 Ti2 O1 92.5(2) . . ?
O7 Ti2 O1 95.79(17) . . ?
O10 Ti2 O12 91.0(2) . . ?
O7 Ti2 O12 90.08(19) . . ?
O1 Ti2 O12 172.7(2) . . ?
O10 Ti2 O8 170.9(2) . . ?
O7 Ti2 O8 91.72(19) . . ?
O1 Ti2 O8 88.25(19) . . ?
O12 Ti2 O8 87.3(2) . . ?
O10 Ti2 O9 86.9(2) . . ?
O7 Ti2 O9 173.1(2) . . ?
O1 Ti2 O9 89.55(18) . . ?
O12 Ti2 O9 84.28(18) . . ?
O8 Ti2 O9 84.04(18) . . ?
O4 P3 O1 111.9(2) 2 . ?
O4 P3 O6 110.0(2) 2 . ?
O1 P3 O6 112.2(2) . . ?
O4 P3 C15 106.2(3) 2 . ?
O1 P3 C15 107.9(3) . . ?
O6 P3 C15 108.5(3) . . ?
O8 P4 O2 112.2(3) 2 . ?
O8 P4 O7 112.9(3) 2 . ?
O2 P4 O7 110.2(2) . . ?
O8 P4 C6 107.2(3) 2 . ?
O2 P4 C6 107.9(3) . . ?
O7 P4 C6 106.1(3) . . ?
P3 O6 Ti1 176.1(3) . . ?
P3 O4 Ti1 145.9(3) 2 . ?
P4 O7 Ti2 179.7(3) . . ?
C2 O5 Ti1 131.7(5) . . ?
P4 O2 Ti1 147.5(3) . . ?
C4 O11 Ti1 130.3(4) . . ?
C9 O9 Ti2 134.1(5) . . ?
C10 O3 Ti1 148.4(7) . . ?
C14 O10 Ti2 149.4(8) . . ?
C7 O12 Ti2 133.9(5) . . ?
P3 O1 Ti2 146.7(3) . . ?
P4 O8 Ti2 149.1(3) 2 . ?
O11 C4 C3 122.2(6) . . ?
O11 C4 C5 114.6(7) . . ?
C3 C4 C5 123.2(7) . . ?
O9 C9 C8 120.4(7) . . ?
O9 C9 C13 116.5(7) . . ?
C8 C9 C13 123.0(7) . . ?
C2 C3 C4 126.5(7) . . ?
C6B C6 C6C 111.9(7) . . ?
C6B C6 C6A 110.3(7) . . ?
C6C C6 C6A 108.9(7) . . ?
C6B C6 P4 108.4(5) . . ?
C6C C6 P4 108.1(5) . . ?
C6A C6 P4 109.2(5) . . ?
C15A C15 C15C 110.8(7) . . ?
C15A C15 C15B 109.8(7) . . ?
C15C C15 C15B 109.3(8) . . ?
C15A C15 P3 111.1(6) . . ?
C15C C15 P3 108.4(5) . . ?
C15B C15 P3 107.4(5) . . ?
O5 C2 C3 122.3(6) . . ?
O5 C2 C1 115.7(7) . . ?
C3 C2 C1 122.0(7) . . ?
C7 C8 C9 126.7(8) . . ?
C10A C10 C10B 123.7(12) . . ?
C10A C10 O3 116.9(10) . . ?
C10B C10 O3 116.7(11) . . ?
O12 C7 C8 120.0(7) . . ?
O12 C7 C11 115.4(9) . . ?
C8 C7 C11 124.0(9) . . ?
C14 C14A C14B 30.7(7) . . ?
O10 C14 C14A 110.9(12) . . ?
O10 C14 C14B 122.6(12) . . ?
C14A C14 C14B 118.6(12) . . ?
C14 C14B C14A 30.7(7) . . ?

loop_
_geom_bond_atom_site_label_1
_geom_bond_atom_site_label_2
_geom_bond_distance
_geom_bond_site_symmetry_2
_geom_bond_publ_flag
Ti1 O3 1.790(4) . ?
Ti1 O6 1.890(4) . ?
Ti1 O4 1.914(4) . ?
Ti1 O5 1.995(4) . ?
Ti1 O2 1.997(4) . ?
Ti1 O11 2.026(4) . ?
Ti2 O10 1.801(5) . ?
Ti2 O7 1.882(4) . ?
Ti2 O1 1.949(4) . ?
Ti2 O12 1.978(4) . ?
Ti2 O8 1.981(5) . ?
Ti2 O9 2.020(4) . ?
P3 O4 1.510(4) 2 ?
P3 O1 1.516(4) . ?
P3 O6 1.533(4) . ?
P3 C15 1.825(6) . ?
P4 O8 1.496(5) 2 ?
P4 O2 1.511(4) . ?
P4 O7 1.534(4) . ?
P4 C6 1.818(6) . ?
O4 P3 1.510(4) 2 ?
O5 C2 1.278(8) . ?
O11 C4 1.275(8) . ?
O9 C9 1.231(8) . ?
O3 C10 1.393(10) . ?
O10 C14 1.356(11) . ?
O12 C7 1.290(9) . ?
O8 P4 1.496(5) 2 ?
C4 C3 1.395(10) . ?
C4 C5 1.482(10) . ?
C9 C8 1.422(11) . ?
C9 C13 1.513(10) . ?
C3 C2 1.356(10) . ?
C6 C6B 1.486(11) . ?
C6 C6C 1.537(11) . ?
C6 C6A 1.518(10) . ?
C15 C15A 1.490(11) . ?
C15 C15C 1.516(11) . ?
C15 C15B 1.534(11) . ?
C2 C1 1.454(10) . ?
C8 C7 1.393(12) . ?
C10 C10A 1.319(15) . ?
C10 C10B 1.400(15) . ?
C7 C11 1.451(12) . ?
C14A C14 1.463(17) . ?
C14A C14B 2.516(10) . ?
C14 C14B 1.462(16) . ?
